data_1525742
loop_
_publ_author_name
'Lengauer, C.L.'
'Tillmanns, E.'
'Hentschel, G.'

_publ_section_title
;
 Batiferrite, Ba (Ti2 Fe10) O19, a new ferrimagnetic magnetoplumbite-type
 mineral from the Quaternary volcanic rocks of the western Eifel area,
 Germany
;
_journal_name_full 'Mineralogy and Petrology'
_journal_page_first 1
_journal_page_last 19
_journal_volume 71
_journal_year 2001
_chemical_formula_sum 'Ba0.84 Fe9.36 K0.06 Mg0.31 Na0.06 O19 Sr0.05 Ti2.33'
_chemical_name_systematic
;
(Ba0.84 Na0.06 K0.06 Sr0.05) (Fe9.36 Ti2.33 Mg0.31) O19
;
_space_group_IT_number 194
_symmetry_space_group_name_Hall '-P 6c 2c'
_symmetry_space_group_name_H-M 'P 63/m m c'
_cell_angle_alpha 90
_cell_angle_beta 90
_cell_angle_gamma 120
_cell_formula_units_Z 2
_cell_length_a 5.909
_cell_length_b 5.909
_cell_length_c 23.369
_cell_volume 706.641
_citation_journal_id_ASTM MIPEE9
_cod_data_source_file Lengauer_MIPEE9_2001_1779.cif
_cod_data_source_block Ba0.84Fe9.36K0.06Mg0.31Na0.06O19Sr0.05Ti2.33
_cod_original_cell_volume 706.6408
_cod_database_code 1525742

loop_
_symmetry_equiv_pos_as_xyz
x,y,z
x-y,x,z+1/2
-y,x-y,z
-x,-y,z+1/2
-x+y,-x,z
y,-x+y,z+1/2
-y,-x,-z+1/2
x-y,-y,-z
x,x-y,-z+1/2
y,x,-z
-x+y,y,-z+1/2
-x,-x+y,-z
-x,-y,-z
-x+y,-x,-z-1/2
y,-x+y,-z
x,y,-z-1/2
x-y,x,-z
-y,x-y,-z-1/2
y,x,z-1/2
-x+y,y,z
-x,-x+y,z-1/2
-y,-x,z
x-y,-y,z-1/2
x,x-y,z

loop_
_atom_site_label
_atom_site_type_symbol
_atom_site_fract_x
_atom_site_fract_y
_atom_site_fract_z
_atom_site_occupancy
_atom_site_U_iso_or_equiv
Sr1 Sr+2 0.3333 0.6667 0.25 0.05 0.0
Fe4 Fe+2 0.3333 0.6667 0.18971 0.37 0.0
Ti2 Ti+4 0.1678 0.3356 0.89274 0.202 0.0
Fe3 Fe+2 0.3333 0.6667 0.02618 1 0.0
Mg2 Mg+2 0 0 0.2597 0.015 0.0
Ti1 Ti+4 0.3333 0.6667 0.18971 0.56 0.0
Ba1 Ba+2 0.3333 0.6667 0.25 0.84 0.0
Fe2 Fe+2 0 0 0.2597 0.485 0.0
Na1 Na+1 0.3333 0.6667 0.25 0.06 0.0
O2 O-2 0.3333 0.6667 -0.0566 1 0.0
Fe5 Fe+2 0.1678 0.3356 0.89274 0.798 0.0
K1 K+1 0.3333 0.6667 0.25 0.06 0.0
Fe1 Fe+2 0 0 0 0.865 0.0
Mg1 Mg+2 0 0 0 0.135 0.0
O3 O-2 0.3672 0.1836 0.25 1 0.0
O5 O-2 0.5003 0.0006 0.1509 1 0.0
O1 O-2 0 0 0.1529 1 0.0
O4 O-2 0.1532 0.3064 0.053 1 0.0
Mg3 Mg+2 0.3333 0.6667 0.18971 0.07 0.0
